data_2216616
loop_
_publ_author_name
'Zeng, Xiao-Hua'
'Wang, Hong-Mei'
'Zheng, Ai-Hua'
'Tian, Jia-Hua'
'He, Ting-Yun'

_publ_section_title 3-Butyl-2-morpholino-5,6,7,8-tetrahydrobenzothieno[2,3-<i>d</i>]pyrimidin-4(3<i>H</i>)-one
_journal_coeditor_code LH2529
_journal_issue 12
_journal_name_full 'Acta Crystallographica Section E'
_journal_page_first o4840
_journal_page_last o4840
_journal_paper_doi 10.1107/S1600536807057558
_journal_volume 63
_journal_year 2007
_chemical_formula_iupac 'C18 H25 N3 O2 S'
_chemical_formula_moiety 'C18 H25 N3 O2 S'
_chemical_formula_sum 'C18 H25 N3 O2 S'
_chemical_formula_weight 347.47
_chemical_name_systematic
;
3-Butyl-2-morpholino-5,6,7,8-tetrahydrobenzothieno[2,3-d]pyrimidin-4(3H)-one
;
_space_group_IT_number 148
_symmetry_cell_setting hexagonal
_symmetry_space_group_name_Hall '-R 3'
_symmetry_space_group_name_H-M 'R -3 :H'
_atom_sites_solution_hydrogens geom
_atom_sites_solution_primary direct
_atom_sites_solution_secondary difmap
_audit_creation_method SHELXL97
_cell_angle_alpha 90.00
_cell_angle_beta 90.00
_cell_angle_gamma 120.00
_cell_formula_units_Z 18
_cell_length_a 27.2898(17)
_cell_length_b 27.2898(9)
_cell_length_c 13.3909(9)
_cell_measurement_reflns_used 2997
_cell_measurement_temperature 293(2)
_cell_measurement_theta_max 17.85
_cell_measurement_theta_min 2.30
_cell_volume 8636.6(8)
_computing_cell_refinement 'SAINT (Bruker, 2001)'
_computing_data_collection 'SMART (Bruker, 2001)'
_computing_data_reduction 'SAINT (Bruker, 2001)'
_computing_molecular_graphics 'PLATON (Spek, 2003)'
_computing_publication_material 'SHELXTL (Sheldrick, 1997b)'
_computing_structure_refinement 'SHELXL97 (Sheldrick, 1997a)'
_computing_structure_solution 'SHELXS97 (Sheldrick, 1997a)'
_diffrn_ambient_temperature 292(2)
_diffrn_measured_fraction_theta_full 1.000
_diffrn_measured_fraction_theta_max 1.000
_diffrn_measurement_device_type 'Bruker SMART CCD area-detector'
_diffrn_measurement_method '\f and \w'
_diffrn_radiation_monochromator graphite
_diffrn_radiation_source 'fine-focus sealed tube'
_diffrn_radiation_type MoK\a
_diffrn_radiation_wavelength 0.71073
_diffrn_reflns_av_R_equivalents 0.0884
_diffrn_reflns_av_sigmaI/netI 0.0640
_diffrn_reflns_limit_h_max 33
_diffrn_reflns_limit_h_min -31
_diffrn_reflns_limit_k_max 31
_diffrn_reflns_limit_k_min -33
_diffrn_reflns_limit_l_max 16
_diffrn_reflns_limit_l_min -16
_diffrn_reflns_number 27908
_diffrn_reflns_theta_full 26.00
_diffrn_reflns_theta_max 26.00
_diffrn_reflns_theta_min 1.49
_exptl_absorpt_coefficient_mu 0.183
_exptl_absorpt_correction_T_max 0.9819
_exptl_absorpt_correction_T_min 0.9643
_exptl_absorpt_correction_type multi-scan
_exptl_absorpt_process_details '(SADABS; Sheldrick, 1996)'
_exptl_crystal_colour colourless
_exptl_crystal_density_diffrn 1.203
_exptl_crystal_density_method 'not measured'
_exptl_crystal_description block
_exptl_crystal_F_000 3348
_exptl_crystal_size_max 0.20
_exptl_crystal_size_mid 0.20
_exptl_crystal_size_min 0.10
_refine_diff_density_max 0.254
_refine_diff_density_min -0.166
_refine_ls_extinction_method none
_refine_ls_goodness_of_fit_ref 0.849
_refine_ls_hydrogen_treatment constr
_refine_ls_matrix_type full
_refine_ls_number_parameters 275
_refine_ls_number_reflns 3789
_refine_ls_number_restraints 0
_refine_ls_restrained_S_all 0.849
_refine_ls_R_factor_all 0.1278
_refine_ls_R_factor_gt 0.0593
_refine_ls_shift/su_max 0.000
_refine_ls_shift/su_mean 0.000
_refine_ls_structure_factor_coef Fsqd
_refine_ls_weighting_details 'calc w = 1/[\s^2^(Fo^2^)+(0.0933P)^2^] where P=(Fo^2^+2Fc^2^)/3'
_refine_ls_weighting_scheme calc
_refine_ls_wR_factor_gt 0.1498
_refine_ls_wR_factor_ref 0.1694
_reflns_number_gt 1686
_reflns_number_total 3789
_reflns_threshold_expression I>2\s(I)
_cod_data_source_file lh2529.cif
_cod_data_source_block I
_cod_original_sg_symbol_H-M 'R -3'
_cod_database_code 2216616
_cod_database_fobs_code 2216616

loop_
_symmetry_equiv_pos_as_xyz
'x, y, z'
'-y, x-y, z'
'-x+y, -x, z'
'x+2/3, y+1/3, z+1/3'
'-y+2/3, x-y+1/3, z+1/3'
'-x+y+2/3, -x+1/3, z+1/3'
'x+1/3, y+2/3, z+2/3'
'-y+1/3, x-y+2/3, z+2/3'
'-x+y+1/3, -x+2/3, z+2/3'
'-x, -y, -z'
'y, -x+y, -z'
'x-y, x, -z'
'-x+2/3, -y+1/3, -z+1/3'
'y+2/3, -x+y+1/3, -z+1/3'
'x-y+2/3, x+1/3, -z+1/3'
'-x+1/3, -y+2/3, -z+2/3'
'y+1/3, -x+y+2/3, -z+2/3'
'x-y+1/3, x+2/3, -z+2/3'

loop_
_atom_site_type_symbol
_atom_site_label
_atom_site_fract_x
_atom_site_fract_y
_atom_site_fract_z
_atom_site_U_iso_or_equiv
_atom_site_adp_type
_atom_site_calc_flag
_atom_site_refinement_flags
_atom_site_occupancy
_atom_site_disorder_assembly
_atom_site_disorder_group
C C1 0.79829(11) 0.00951(13) 0.7454(2) 0.0821(8) Uani d . 1 A .
C C2 0.79786(18) -0.03694(15) 0.6850(3) 0.1148(11) Uani d . 1 . .
H H2A 0.7593 -0.0681 0.6790 0.138 Uiso calc PR 0.54(3) A 1
H H2B 0.8199 -0.0508 0.7191 0.138 Uiso calc PR 0.54(3) A 1
H H2C 0.7656 -0.0729 0.7045 0.138 Uiso d PR 0.46(3) A 2
H H2D 0.8319 -0.0385 0.6994 0.138 Uiso d PR 0.46(3) A 2
C C3 0.8225(15) -0.0161(16) 0.581(3) 0.148(9) Uani d P 0.54(3) A 1
H H3A 0.8633 0.0077 0.5852 0.177 Uiso calc PR 0.54(3) A 1
H H3B 0.8143 -0.0482 0.5385 0.177 Uiso calc PR 0.54(3) A 1
C C4 0.7974(14) 0.0170(9) 0.5349(10) 0.142(6) Uani d P 0.54(3) A 1
H H4A 0.7565 -0.0060 0.5345 0.171 Uiso calc PR 0.54(3) A 1
H H4B 0.8102 0.0265 0.4664 0.171 Uiso calc PR 0.54(3) A 1
C C3' 0.7955(11) -0.0280(17) 0.573(3) 0.127(10) Uani d P 0.46(3) A 2
H H3C 0.8063 -0.0519 0.5368 0.152 Uiso calc PR 0.46(3) A 2
H H3D 0.7570 -0.0389 0.5541 0.152 Uiso calc PR 0.46(3) A 2
C C4' 0.8343(12) 0.0328(10) 0.5439(13) 0.119(6) Uani d P 0.46(3) A 2
H H4C 0.8341 0.0366 0.4719 0.143 Uiso calc PR 0.46(3) A 2
H H4D 0.8727 0.0444 0.5646 0.143 Uiso calc PR 0.46(3) A 2
C C5 0.81499(16) 0.07103(17) 0.5938(2) 0.1111(11) Uani d . 1 . .
H H5A 0.8548 0.0976 0.5827 0.133 Uiso calc PR 0.54(3) A 1
H H5B 0.7934 0.0884 0.5714 0.133 Uiso calc PR 0.54(3) A 1
H H5C 0.8439 0.1104 0.5854 0.133 Uiso d PR 0.46(3) A 2
H H5D 0.7806 0.0655 0.5623 0.133 Uiso d PR 0.46(3) A 2
C C6 0.80456(11) 0.05727(13) 0.7027(2) 0.0827(8) Uani d . 1 A .
C C7 0.79202(11) 0.05670(11) 0.8863(2) 0.0724(7) Uani d . 1 A .
C C8 0.79164(11) 0.00962(11) 0.8516(2) 0.0751(8) Uani d . 1 . .
C C9 0.78892(13) -0.03079(13) 0.9234(2) 0.0884(9) Uani d . 1 A .
C C10 0.78204(11) 0.03117(12) 1.0477(2) 0.0791(8) Uani d . 1 A .
C C11 0.71695(14) 0.00271(13) 1.1876(2) 0.1190(13) Uani d . 1 A .
H H11A 0.7018 -0.0362 1.1662 0.143 Uiso calc R 1 . .
H H11B 0.6924 0.0162 1.1625 0.143 Uiso calc R 1 . .
C C12 0.71963(17) 0.00613(15) 1.2990(3) 0.1355(15) Uani d . 1 . .
H H12A 0.6819 -0.0171 1.3261 0.163 Uiso calc R 1 . .
H H12B 0.7430 -0.0088 1.3233 0.163 Uiso calc R 1 . .
C C13 0.79664(14) 0.09788(12) 1.2920(2) 0.0981(10) Uani d . 1 . .
H H13A 0.8223 0.0857 1.3165 0.118 Uiso calc R 1 . .
H H13B 0.8107 0.1365 1.3142 0.118 Uiso calc R 1 . .
C C14 0.79615(12) 0.09645(11) 1.1808(2) 0.0859(9) Uani d . 1 A .
H H14A 0.7720 0.1102 1.1552 0.103 Uiso calc R 1 . .
H H14B 0.8341 0.1206 1.1553 0.103 Uiso calc R 1 . .
C C15 0.8029(10) -0.0460(5) 1.1006(9) 0.111(5) Uani d P 0.74(3) A 1
H H15A 0.7883 -0.0437 1.1654 0.133 Uiso calc PR 0.74(3) A 1
H H15B 0.7852 -0.0856 1.0823 0.133 Uiso calc PR 0.74(3) A 1
C C16 0.8634(10) -0.0230(9) 1.1084(16) 0.185(7) Uani d P 0.74(3) A 1
H H16A 0.8809 0.0176 1.1165 0.222 Uiso calc PR 0.74(3) A 1
H H16B 0.8766 -0.0296 1.0453 0.222 Uiso calc PR 0.74(3) A 1
C C17 0.8844(15) -0.0440(10) 1.187(3) 0.296(12) Uani d P 0.74(3) A 1
H H17A 0.9240 -0.0314 1.1745 0.355 Uiso calc PR 0.74(3) A 1
H H17B 0.8638 -0.0850 1.1855 0.355 Uiso calc PR 0.74(3) A 1
C C18 0.8790(12) -0.0248(9) 1.2894(15) 0.278(9) Uani d P 0.74(3) A 1
H H18A 0.8814 0.0114 1.2847 0.417 Uiso calc PR 0.74(3) A 1
H H18B 0.9090 -0.0218 1.3311 0.417 Uiso calc PR 0.74(3) A 1
H H18C 0.8432 -0.0518 1.3177 0.417 Uiso calc PR 0.74(3) A 1
C C15' 0.7750(15) -0.0584(12) 1.100(2) 0.070(6) Uani d P 0.26(3) A 2
H H15C 0.7499 -0.0954 1.0718 0.084 Uiso calc PR 0.26(3) A 2
H H15D 0.7553 -0.0528 1.1554 0.084 Uiso calc PR 0.26(3) A 2
C C16' 0.826(5) -0.058(4) 1.139(9) 0.47(7) Uani d P 0.26(3) A 2
H H16C 0.8151 -0.0818 1.1974 0.567 Uiso calc PR 0.26(3) A 2
H H16D 0.8389 -0.0742 1.0887 0.567 Uiso calc PR 0.26(3) A 2
C C17' 0.872(2) -0.0027(18) 1.165(4) 0.165(14) Uani d P 0.26(3) A 2
H H17C 0.8584 0.0159 1.2097 0.198 Uiso calc PR 0.26(3) A 2
H H17D 0.8864 0.0202 1.1054 0.198 Uiso calc PR 0.26(3) A 2
C C18' 0.921(3) -0.007(4) 1.217(10) 0.34(4) Uani d P 0.26(3) A 2
H H18D 0.9351 0.0195 1.2714 0.516 Uiso calc PR 0.26(3) A 2
H H18E 0.9503 0.0021 1.1695 0.516 Uiso calc PR 0.26(3) A 2
H H18F 0.9065 -0.0445 1.2416 0.516 Uiso calc PR 0.26(3) A 2
N N1 0.78524(9) 0.06840(9) 0.98258(19) 0.0774(6) Uani d . 1 . .
N N2 0.78663(10) -0.01536(10) 1.02424(18) 0.0878(7) Uani d . 1 . .
N N3 0.77507(10) 0.03834(9) 1.14850(17) 0.0846(7) Uani d . 1 . .
O O1 0.78962(12) -0.07423(10) 0.90511(17) 0.1210(9) Uani d . 1 . .
O O2 0.74223(11) 0.06277(9) 1.33329(16) 0.1175(9) Uani d . 1 . .
S S1 0.80114(4) 0.10249(3) 0.78967(6) 0.0921(4) Uani d . 1 . .

loop_
_atom_site_aniso_label
_atom_site_aniso_U_11
_atom_site_aniso_U_22
_atom_site_aniso_U_33
_atom_site_aniso_U_12
_atom_site_aniso_U_13
_atom_site_aniso_U_23
C1 0.0744(19) 0.080(2) 0.084(2) 0.0325(16) 0.0062(15) -0.0022(17)
C2 0.148(3) 0.105(3) 0.095(3) 0.066(2) 0.019(2) -0.006(2)
C3 0.20(2) 0.17(3) 0.105(8) 0.12(2) 0.022(19) 0.006(13)
C4 0.184(16) 0.150(13) 0.087(6) 0.079(12) -0.033(9) -0.006(7)
C3' 0.138(16) 0.126(13) 0.103(13) 0.055(15) 0.028(14) -0.024(10)
C4' 0.136(12) 0.142(14) 0.083(7) 0.071(12) -0.017(8) -0.016(7)
C5 0.119(3) 0.135(3) 0.083(2) 0.065(3) -0.003(2) 0.016(2)
C6 0.0717(19) 0.089(2) 0.083(2) 0.0371(17) -0.0069(15) 0.0010(17)
C7 0.0624(17) 0.0609(17) 0.081(2) 0.0210(14) -0.0024(14) 0.0001(15)
C8 0.0722(18) 0.0583(18) 0.083(2) 0.0238(14) 0.0083(14) 0.0005(15)
C9 0.105(2) 0.0592(19) 0.091(2) 0.0337(17) 0.0122(17) -0.0005(17)
C10 0.0740(19) 0.0545(18) 0.085(2) 0.0140(15) 0.0039(15) -0.0074(16)
C11 0.119(3) 0.072(2) 0.099(3) -0.0025(19) 0.031(2) -0.0140(17)
C12 0.152(3) 0.084(3) 0.101(3) 0.007(2) 0.036(2) -0.008(2)
C13 0.110(3) 0.069(2) 0.086(2) 0.0223(19) 0.0087(19) -0.0092(16)
C14 0.086(2) 0.0570(18) 0.090(2) 0.0169(15) 0.0066(16) -0.0074(15)
C15 0.140(14) 0.069(5) 0.093(4) 0.029(7) 0.014(8) 0.021(3)
C16 0.221(17) 0.165(12) 0.182(12) 0.106(11) -0.081(13) 0.033(10)
C17 0.34(3) 0.24(2) 0.31(3) 0.15(2) -0.06(2) -0.008(18)
C18 0.36(2) 0.247(14) 0.233(17) 0.158(15) 0.028(14) 0.052(14)
C15' 0.077(15) 0.048(11) 0.086(10) 0.032(11) 0.021(11) 0.015(9)
C16' 0.47(19) 0.47(14) 0.48(12) 0.24(13) 0.00(11) 0.01(10)
C17' 0.19(3) 0.15(3) 0.17(3) 0.10(3) -0.03(3) 0.04(2)
C18' 0.34(9) 0.34(10) 0.36(10) 0.18(7) -0.01(8) -0.01(8)
N1 0.0748(16) 0.0598(15) 0.0863(17) 0.0251(12) 0.0006(12) -0.0041(13)
N2 0.113(2) 0.0545(15) 0.0820(17) 0.0317(14) 0.0154(14) 0.0033(13)
N3 0.0959(18) 0.0550(14) 0.0800(17) 0.0206(13) 0.0150(13) -0.0044(11)
O1 0.195(3) 0.0797(15) 0.1035(16) 0.0800(17) 0.0203(15) 0.0012(12)
O2 0.132(2) 0.0794(15) 0.0932(15) 0.0173(14) 0.0287(14) -0.0123(12)
S1 0.1001(6) 0.0835(6) 0.0969(6) 0.0490(5) -0.0110(4) 0.0068(4)

loop_
_atom_type_symbol
_atom_type_description
_atom_type_scat_dispersion_real
_atom_type_scat_dispersion_imag
_atom_type_scat_source
C C 0.0033 0.0016 'International Tables Vol C Tables 4.2.6.8 and 6.1.1.4'
H H 0.0000 0.0000 'International Tables Vol C Tables 4.2.6.8 and 6.1.1.4'
N N 0.0061 0.0033 'International Tables Vol C Tables 4.2.6.8 and 6.1.1.4'
O O 0.0106 0.0060 'International Tables Vol C Tables 4.2.6.8 and 6.1.1.4'
S S 0.1246 0.1234 'International Tables Vol C Tables 4.2.6.8 and 6.1.1.4'

loop_
_geom_angle_atom_site_label_1
_geom_angle_atom_site_label_2
_geom_angle_atom_site_label_3
_geom_angle
C6 C1 C8 111.8(3)
C6 C1 C2 122.0(3)
C8 C1 C2 126.1(3)
C1 C2 C3' 112.2(16)
C1 C2 C3 111.2(14)
C1 C2 H2A 109.4
C3' C2 H2A 86.8
C3 C2 H2A 109.4
C1 C2 H2B 109.4
C3' C2 H2B 127.5
C3 C2 H2B 109.4
H2A C2 H2B 108.0
C1 C2 H2C 109.2
C3' C2 H2C 109.7
C3 C2 H2C 129.0
H2B C2 H2C 84.5
C1 C2 H2D 109.1
C3' C2 H2D 108.7
C3 C2 H2D 86.8
H2A C2 H2D 128.4
H2C C2 H2D 107.9
C4 C3 C2 110(2)
C4 C3 H3A 109.6
C2 C3 H3A 109.6
C4 C3 H3B 109.6
C2 C3 H3B 109.6
H3A C3 H3B 108.1
C3 C4 C5 111(2)
C3 C4 H4A 109.5
C5 C4 H4A 109.5
C3 C4 H4B 109.5
C5 C4 H4B 109.5
H4A C4 H4B 108.1
C4' C3' C2 112(2)
C4' C3' H3C 109.3
C2 C3' H3C 109.3
C4' C3' H3D 109.3
C2 C3' H3D 109.3
H3C C3' H3D 108.0
C3' C4' C5 110(2)
C3' C4' H4C 109.6
C5 C4' H4C 109.6
C3' C4' H4D 109.6
C5 C4' H4D 109.6
H4C C4' H4D 108.2
C6 C5 C4 109.5(7)
C6 C5 C4' 109.8(8)
C6 C5 H5A 109.8
C4 C5 H5A 109.8
C6 C5 H5B 109.8
C4 C5 H5B 109.8
C4' C5 H5B 134.1
H5A C5 H5B 108.2
C6 C5 H5C 109.7
C4 C5 H5C 134.4
C4' C5 H5C 109.5
H5B C5 H5C 77.4
C6 C5 H5D 109.7
C4 C5 H5D 79.2
C4' C5 H5D 109.9
H5A C5 H5D 133.2
H5C C5 H5D 108.2
C1 C6 C5 124.7(3)
C1 C6 S1 112.1(2)
C5 C6 S1 123.2(3)
C8 C7 N1 127.3(3)
C8 C7 S1 110.9(2)
N1 C7 S1 121.7(2)
C7 C8 C1 113.6(3)
C7 C8 C9 117.9(3)
C1 C8 C9 128.3(3)
O1 C9 N2 120.1(3)
O1 C9 C8 126.3(3)
N2 C9 C8 113.6(3)
N1 C10 N2 124.4(3)
N1 C10 N3 119.9(3)
N2 C10 N3 115.7(3)
N3 C11 C12 108.0(3)
N3 C11 H11A 110.1
C12 C11 H11A 110.1
N3 C11 H11B 110.1
C12 C11 H11B 110.1
H11A C11 H11B 108.4
O2 C12 C11 111.7(3)
O2 C12 H12A 109.3
C11 C12 H12A 109.3
O2 C12 H12B 109.3
C11 C12 H12B 109.3
H12A C12 H12B 107.9
O2 C13 C14 112.3(3)
O2 C13 H13A 109.1
C14 C13 H13A 109.1
O2 C13 H13B 109.1
C14 C13 H13B 109.1
H13A C13 H13B 107.9
N3 C14 C13 108.6(2)
N3 C14 H14A 110.0
C13 C14 H14A 110.0
N3 C14 H14B 110.0
C13 C14 H14B 110.0
H14A C14 H14B 108.4
C16 C15 N2 113.2(10)
C16 C15 H15A 108.9
N2 C15 H15A 108.9
C16 C15 H15B 108.9
N2 C15 H15B 108.9
H15A C15 H15B 107.7
C15 C16 C17 118(2)
C15 C16 H16A 107.7
C17 C16 H16A 107.7
C15 C16 H16B 107.7
C17 C16 H16B 107.7
H16A C16 H16B 107.1
C16 C17 C18 114(3)
C16 C17 H17A 108.9
C18 C17 H17A 108.9
C16 C17 H17B 108.9
C18 C17 H17B 108.9
H17A C17 H17B 107.7
N2 C15' C16' 114(5)
N2 C15' H15C 108.7
C16' C15' H15C 108.7
N2 C15' H15D 108.7
C16' C15' H15D 108.7
H15C C15' H15D 107.6
C17' C16' C15' 115(8)
C17' C16' H16C 108.4
C15' C16' H16C 108.4
C17' C16' H16D 108.4
C15' C16' H16D 108.4
H16C C16' H16D 107.5
C16' C17' C18' 112(7)
C16' C17' H17C 109.3
C18' C17' H17C 109.3
C16' C17' H17D 109.3
C18' C17' H17D 109.3
H17C C17' H17D 107.9
C17' C18' H18D 109.5
C17' C18' H18E 109.5
H18D C18' H18E 109.5
C17' C18' H18F 109.5
H18D C18' H18F 109.5
H18E C18' H18F 109.5
C10 N1 C7 114.4(2)
C10 N2 C9 121.8(3)
C10 N2 C15' 120.0(10)
C9 N2 C15' 116.4(11)
C10 N2 C15 122.8(5)
C9 N2 C15 114.0(6)
C10 N3 C14 115.7(2)
C10 N3 C11 115.3(2)
C14 N3 C11 108.7(2)
C13 O2 C12 110.3(2)
C7 S1 C6 91.58(15)

loop_
_geom_bond_atom_site_label_1
_geom_bond_atom_site_label_2
_geom_bond_distance
C1 C6 1.353(4)
C1 C8 1.433(4)
C1 C2 1.499(4)
C2 C3' 1.53(4)
C2 C3 1.53(3)
C2 H2A 0.9700
C2 H2B 0.9700
C2 H2C 0.9700
C2 H2D 0.9700
C3 C4 1.51(5)
C3 H3A 0.9700
C3 H3B 0.9700
C4 C5 1.522(17)
C4 H4A 0.9700
C4 H4B 0.9700
C3' C4' 1.50(5)
C3' H3C 0.9700
C3' H3D 0.9700
C4' C5 1.538(18)
C4' H4C 0.9700
C4' H4D 0.9700
C5 C6 1.497(4)
C5 H5A 0.9700
C5 H5B 0.9700
C5 H5C 0.9700
C5 H5D 0.9700
C6 S1 1.733(3)
C7 C8 1.362(4)
C7 N1 1.363(3)
C7 S1 1.728(3)
C8 C9 1.437(4)
C9 O1 1.220(3)
C9 N2 1.425(4)
C10 N1 1.308(3)
C10 N2 1.373(4)
C10 N3 1.391(3)
C11 N3 1.481(3)
C11 C12 1.495(4)
C11 H11A 0.9700
C11 H11B 0.9700
C12 O2 1.424(4)
C12 H12A 0.9700
C12 H12B 0.9700
C13 O2 1.416(3)
C13 C14 1.489(4)
C13 H13A 0.9700
C13 H13B 0.9700
C14 N3 1.456(3)
C14 H14A 0.9700
C14 H14B 0.9700
C15 C16 1.45(3)
C15 N2 1.520(15)
C15 H15A 0.9700
C15 H15B 0.9700
C16 C17 1.45(4)
C16 H16A 0.9700
C16 H16B 0.9700
C17 C18 1.50(3)
C17 H17A 0.9700
C17 H17B 0.9700
C18 H18A 0.9600
C18 H18B 0.9600
C18 H18C 0.9600
C15' N2 1.46(3)
C15' C16' 1.47(14)
C15' H15C 0.9700
C15' H15D 0.9700
C16' C17' 1.44(13)
C16' H16C 0.9700
C16' H16D 0.9700
C17' C18' 1.55(10)
C17' H17C 0.9700
C17' H17D 0.9700
C18' H18D 0.9600
C18' H18E 0.9600
C18' H18F 0.9600

loop_
_geom_hbond_atom_site_label_D
_geom_hbond_atom_site_label_H
_geom_hbond_atom_site_label_A
_geom_hbond_site_symmetry_A
_geom_hbond_distance_DH
_geom_hbond_distance_HA
_geom_hbond_distance_DA
_geom_hbond_angle_DHA
_geom_hbond_publ_flag
C11 H11A O2 9_654 0.97 2.53 3.187(4) 124.8 y
C14 H14B O1 11_667 0.97 2.46 3.343(4) 152.0 y

loop_
_geom_torsion_atom_site_label_1
_geom_torsion_atom_site_label_2
_geom_torsion_atom_site_label_3
_geom_torsion_atom_site_label_4
_geom_torsion
C6 C1 C2 C3' -9.3(12)
C8 C1 C2 C3' 169.8(11)
C6 C1 C2 C3 17.1(15)
C8 C1 C2 C3 -163.8(15)
C1 C2 C3 C4 -47(3)
C3' C2 C3 C4 50(6)
C2 C3 C4 C5 65(4)
C1 C2 C3' C4' 43(3)
C3 C2 C3' C4' -50(5)
C2 C3' C4' C5 -64(3)
C3 C4 C5 C6 -49(3)
C3 C4 C5 C4' 48(3)
C3' C4' C5 C6 49(3)
C3' C4' C5 C4 -47(2)
C8 C1 C6 C5 177.1(3)
C2 C1 C6 C5 -3.7(5)
C8 C1 C6 S1 -1.2(3)
C2 C1 C6 S1 178.0(3)
C4 C5 C6 C1 19.5(15)
C4' C5 C6 C1 -16.2(13)
C4 C5 C6 S1 -162.4(14)
C4' C5 C6 S1 161.9(12)
N1 C7 C8 C1 178.2(2)
S1 C7 C8 C1 -0.5(3)
N1 C7 C8 C9 -6.1(4)
S1 C7 C8 C9 175.2(2)
C6 C1 C8 C7 1.1(4)
C2 C1 C8 C7 -178.1(3)
C6 C1 C8 C9 -174.0(3)
C2 C1 C8 C9 6.8(5)
C7 C8 C9 O1 -178.1(3)
C1 C8 C9 O1 -3.2(5)
C7 C8 C9 N2 0.3(4)
C1 C8 C9 N2 175.3(3)
N3 C11 C12 O2 59.1(4)
O2 C13 C14 N3 -59.0(3)
N2 C15 C16 C17 172(2)
C15 C16 C17 C18 -71(4)
N2 C15' C16' C17' 47(10)
C15' C16' C17' C18' 173(8)
N2 C10 N1 C7 1.9(4)
N3 C10 N1 C7 -180.0(2)
C8 C7 N1 C10 5.1(4)
S1 C7 N1 C10 -176.3(2)
N1 C10 N2 C9 -7.4(4)
N3 C10 N2 C9 174.4(2)
N1 C10 N2 C15' -171.8(17)
N3 C10 N2 C15' 9.9(17)
N1 C10 N2 C15 158.3(10)
N3 C10 N2 C15 -19.9(10)
O1 C9 N2 C10 -175.7(3)
C8 C9 N2 C10 5.8(4)
O1 C9 N2 C15' -10.7(16)
C8 C9 N2 C15' 170.8(15)
O1 C9 N2 C15 17.5(9)
C8 C9 N2 C15 -161.1(9)
C16' C15' N2 C10 -107(5)
C16' C15' N2 C9 88(5)
C16' C15' N2 C15 -3(5)
C16 C15 N2 C10 -88.6(12)
C16 C15 N2 C9 78.1(14)
C16 C15 N2 C15' 180(4)
N1 C10 N3 C14 -26.2(4)
N2 C10 N3 C14 152.1(2)
N1 C10 N3 C11 102.2(3)
N2 C10 N3 C11 -79.4(3)
C13 C14 N3 C10 -168.1(3)
C13 C14 N3 C11 60.3(3)
C12 C11 N3 C10 167.7(3)
C12 C11 N3 C14 -60.5(4)
C14 C13 O2 C12 56.7(4)
C11 C12 O2 C13 -57.0(4)
C8 C7 S1 C6 -0.2(2)
N1 C7 S1 C6 -179.0(2)
C1 C6 S1 C7 0.8(2)
C5 C6 S1 C7 -177.5(3)
